data_2230172
loop_
_publ_author_name
'Tan, Guo-Xia'
'Zhang, Chang-Fa'
'Liu, Xi-Cheng'

_publ_section_title
;
 (Benzyl phenyl sulfoxide-\k<i>O</i>)dichloridodiphenyltin(IV)
;
_journal_coeditor_code WM2481
_journal_issue 5
_journal_name_full 'Acta Crystallographica Section E'
_journal_page_first m632
_journal_paper_doi 10.1107/S1600536811014474
_journal_volume 67
_journal_year 2011
_chemical_formula_iupac '[Sn (C6 H5)2 Cl2 (C13 H12 O S)]'
_chemical_formula_moiety 'C25 H22 Cl2 O S Sn'
_chemical_formula_sum 'C25 H22 Cl2 O S Sn'
_chemical_formula_weight 560.08
_chemical_name_systematic
;
(Benzyl phenyl sulfoxide-\k<i>O</i>)dichloridodiphenyltin(IV)
;
_space_group_IT_number 2
_symmetry_cell_setting triclinic
_symmetry_space_group_name_Hall '-P 1'
_symmetry_space_group_name_H-M 'P -1'
_atom_sites_solution_hydrogens geom
_atom_sites_solution_primary direct
_atom_sites_solution_secondary difmap
_audit_creation_method SHELXTL
_cell_angle_alpha 87.728(5)
_cell_angle_beta 81.196(3)
_cell_angle_gamma 69.995(5)
_cell_formula_units_Z 2
_cell_length_a 9.979(5)
_cell_length_b 10.577(6)
_cell_length_c 12.104(4)
_cell_measurement_reflns_used 28
_cell_measurement_temperature 295(2)
_cell_measurement_theta_max 12.540
_cell_measurement_theta_min 5.378
_cell_volume 1186.2(10)
_computing_cell_refinement 'XSCANS (Bruker, 1996)'
_computing_data_collection 'XSCANS (Bruker, 1996)'
_computing_data_reduction 'XSCANS (Bruker, 1996)'
_computing_molecular_graphics 'ORTEP-3 for Windows (Farrugia, 1997)'
_computing_publication_material 'publCIF (Westrip, 2010)'
_computing_structure_refinement 'SHELXL97 (Sheldrick, 2008)'
_computing_structure_solution 'SHELXS97 (Sheldrick, 2008)'
_diffrn_ambient_temperature 295(2)
_diffrn_measured_fraction_theta_full 1.000
_diffrn_measured_fraction_theta_max 1.000
_diffrn_measurement_device_type 'Bruker P4'
_diffrn_measurement_method \w
_diffrn_radiation_monochromator graphite
_diffrn_radiation_source 'fine-focus sealed tube'
_diffrn_radiation_type MoK\a
_diffrn_radiation_wavelength 0.71069
_diffrn_reflns_av_R_equivalents 0.0197
_diffrn_reflns_av_sigmaI/netI 0.0330
_diffrn_reflns_limit_h_max 1
_diffrn_reflns_limit_h_min -11
_diffrn_reflns_limit_k_max 12
_diffrn_reflns_limit_k_min -12
_diffrn_reflns_limit_l_max 14
_diffrn_reflns_limit_l_min -14
_diffrn_reflns_number 4959
_diffrn_reflns_theta_full 25.00
_diffrn_reflns_theta_max 25.00
_diffrn_reflns_theta_min 2.05
_diffrn_standards_decay_% 1.9
_diffrn_standards_interval_count 97
_diffrn_standards_number 3
_exptl_absorpt_coefficient_mu 1.405
_exptl_absorpt_correction_T_max 0.7664
_exptl_absorpt_correction_T_min 0.6699
_exptl_absorpt_correction_type psi-scan
_exptl_absorpt_process_details '(XSCANS; Bruker, 1996)'
_exptl_crystal_colour colourless
_exptl_crystal_density_diffrn 1.568
_exptl_crystal_density_method 'not measured'
_exptl_crystal_description block
_exptl_crystal_F_000 560
_exptl_crystal_size_max 0.31
_exptl_crystal_size_mid 0.24
_exptl_crystal_size_min 0.20
_refine_diff_density_max 0.261
_refine_diff_density_min -0.342
_refine_ls_extinction_coef 0.0111(5)
_refine_ls_extinction_expression Fc^*^=kFc[1+0.001xFc^2^\l^3^/sin(2\q)]^-1/4^
_refine_ls_extinction_method 'SHELXL97 (Sheldrick, 2008)'
_refine_ls_goodness_of_fit_ref 1.010
_refine_ls_hydrogen_treatment constr
_refine_ls_matrix_type full
_refine_ls_number_parameters 272
_refine_ls_number_reflns 4170
_refine_ls_number_restraints 0
_refine_ls_restrained_S_all 1.010
_refine_ls_R_factor_all 0.0343
_refine_ls_R_factor_gt 0.0250
_refine_ls_shift/su_max 0.001
_refine_ls_shift/su_mean 0.000
_refine_ls_structure_factor_coef Fsqd
_refine_ls_weighting_details 'calc w = 1/[\s^2^(Fo^2^)+(0.0246P)^2^+0.1469P] where P=(Fo^2^+2Fc^2^)/3'
_refine_ls_weighting_scheme calc
_refine_ls_wR_factor_gt 0.0526
_refine_ls_wR_factor_ref 0.0559
_reflns_number_gt 3546
_reflns_number_total 4170
_reflns_threshold_expression I>2\s(I)
_cod_data_source_file wm2481.cif
_cod_data_source_block I
_cod_database_code 2230172
_cod_database_fobs_code 2230172

loop_
_symmetry_equiv_pos_as_xyz
'x, y, z'
'-x, -y, -z'

loop_
_atom_site_type_symbol
_atom_site_label
_atom_site_fract_x
_atom_site_fract_y
_atom_site_fract_z
_atom_site_U_iso_or_equiv
_atom_site_adp_type
_atom_site_calc_flag
_atom_site_refinement_flags
_atom_site_occupancy
_atom_site_symmetry_multiplicity
_atom_site_disorder_assembly
_atom_site_disorder_group
C C1 0.7386(3) 0.1721(3) 1.0500(2) 0.0430(7) Uani d . 1 1 . .
H H1A 0.8239 0.1008 1.0298 0.052 Uiso calc R 1 1 . .
C C2 0.7161(3) 0.2382(3) 1.1502(3) 0.0522(8) Uani d . 1 1 . .
H H2A 0.7858 0.2109 1.1974 0.063 Uiso calc R 1 1 . .
C C3 0.5907(3) 0.3446(3) 1.1814(3) 0.0495(8) Uani d . 1 1 . .
H H3A 0.5759 0.3890 1.2493 0.059 Uiso calc R 1 1 . .
C C4 0.4878(3) 0.3847(3) 1.1118(3) 0.0503(8) Uani d . 1 1 . .
H H4A 0.4032 0.4567 1.1325 0.060 Uiso calc R 1 1 . .
C C5 0.5097(3) 0.3183(3) 1.0111(2) 0.0442(7) Uani d . 1 1 . .
H H5A 0.4394 0.3459 0.9644 0.053 Uiso calc R 1 1 . .
C C6 0.6355(3) 0.2108(3) 0.9784(2) 0.0358(6) Uani d . 1 1 . .
C C7 0.7105(3) 0.1817(3) 0.6623(2) 0.0398(6) Uani d . 1 1 . .
C C8 0.7903(3) 0.0972(3) 0.5733(3) 0.0545(8) Uani d . 1 1 . .
H H8A 0.8277 0.0049 0.5841 0.065 Uiso calc R 1 1 . .
C C9 0.8148(4) 0.1490(5) 0.4686(3) 0.0718(11) Uani d . 1 1 . .
H H9A 0.8674 0.0916 0.4091 0.086 Uiso calc R 1 1 . .
C C10 0.7618(4) 0.2846(5) 0.4527(3) 0.0731(11) Uani d . 1 1 . .
H H10A 0.7797 0.3194 0.3824 0.088 Uiso calc R 1 1 . .
C C11 0.6830(5) 0.3691(4) 0.5390(3) 0.0814(12) Uani d . 1 1 . .
H H11A 0.6472 0.4614 0.5277 0.098 Uiso calc R 1 1 . .
C C12 0.6561(4) 0.3176(3) 0.6440(3) 0.0619(9) Uani d . 1 1 . .
H H12A 0.6007 0.3755 0.7025 0.074 Uiso calc R 1 1 . .
C C13 0.2765(3) 0.0805(3) 0.7273(3) 0.0526(8) Uani d . 1 1 . .
H H13A 0.3563 -0.0034 0.7113 0.063 Uiso calc R 1 1 . .
H H13B 0.1895 0.0584 0.7488 0.063 Uiso calc R 1 1 . .
C C14 0.2623(3) 0.1608(3) 0.6234(3) 0.0473(7) Uani d . 1 1 . .
C C15 0.3841(4) 0.1643(4) 0.5531(3) 0.0602(9) Uani d . 1 1 . .
H H15A 0.4750 0.1160 0.5710 0.072 Uiso calc R 1 1 . .
C C16 0.3713(5) 0.2394(4) 0.4561(3) 0.0794(12) Uani d . 1 1 . .
H H16A 0.4535 0.2421 0.4095 0.095 Uiso calc R 1 1 . .
C C17 0.2376(6) 0.3093(4) 0.4293(4) 0.0875(13) Uani d . 1 1 . .
H H17A 0.2291 0.3590 0.3640 0.105 Uiso calc R 1 1 . .
C C18 0.1176(5) 0.3065(4) 0.4974(4) 0.0804(12) Uani d . 1 1 . .
H H18A 0.0272 0.3550 0.4788 0.096 Uiso calc R 1 1 . .
C C19 0.1282(4) 0.2322(3) 0.5946(3) 0.0607(9) Uani d . 1 1 . .
H H19A 0.0451 0.2303 0.6404 0.073 Uiso calc R 1 1 . .
C C20 0.1536(3) 0.3141(3) 0.8516(2) 0.0427(7) Uani d . 1 1 . .
C C21 0.1612(3) 0.4285(3) 0.7968(3) 0.0536(8) Uani d . 1 1 . .
H H21A 0.2477 0.4298 0.7561 0.064 Uiso calc R 1 1 . .
C C22 0.0383(4) 0.5415(3) 0.8031(3) 0.0615(9) Uani d . 1 1 . .
H H22A 0.0424 0.6201 0.7677 0.074 Uiso calc R 1 1 . .
C C23 -0.0899(4) 0.5380(3) 0.8615(3) 0.0599(9) Uani d . 1 1 . .
H H23A -0.1727 0.6136 0.8648 0.072 Uiso calc R 1 1 . .
C C24 -0.0951(3) 0.4224(4) 0.9152(3) 0.0598(9) Uani d . 1 1 . .
H H24A -0.1821 0.4206 0.9545 0.072 Uiso calc R 1 1 . .
C C25 0.0255(3) 0.3099(3) 0.9117(3) 0.0537(8) Uani d . 1 1 . .
H H25A 0.0215 0.2323 0.9489 0.064 Uiso calc R 1 1 . .
Cl Cl1 0.61881(10) -0.09242(8) 0.83415(8) 0.0626(2) Uani d . 1 1 . .
Cl Cl2 0.93145(8) -0.02330(10) 0.82750(7) 0.0661(3) Uani d . 1 1 . .
O O1 0.43433(19) 0.20989(19) 0.80186(16) 0.0443(5) Uani d . 1 1 . .
S S1 0.30677(8) 0.16446(8) 0.84580(6) 0.04423(19) Uani d . 1 1 . .
Sn Sn1 0.67532(2) 0.10548(2) 0.824114(16) 0.03808(9) Uani d . 1 1 . .

loop_
_atom_site_aniso_label
_atom_site_aniso_U_11
_atom_site_aniso_U_22
_atom_site_aniso_U_33
_atom_site_aniso_U_12
_atom_site_aniso_U_13
_atom_site_aniso_U_23
C1 0.0342(16) 0.0413(16) 0.0478(17) -0.0049(13) -0.0073(13) 0.0003(13)
C2 0.0475(19) 0.0552(19) 0.0500(18) -0.0069(16) -0.0201(15) -0.0006(15)
C3 0.054(2) 0.0461(18) 0.0476(18) -0.0138(16) -0.0096(15) -0.0060(14)
C4 0.0411(18) 0.0449(18) 0.0565(19) -0.0040(14) -0.0056(15) -0.0063(14)
C5 0.0358(16) 0.0427(17) 0.0503(17) -0.0068(13) -0.0109(14) 0.0014(13)
C6 0.0322(15) 0.0379(15) 0.0371(14) -0.0128(12) -0.0038(12) 0.0041(12)
C7 0.0388(16) 0.0450(16) 0.0362(15) -0.0150(13) -0.0053(12) -0.0022(12)
C8 0.0489(19) 0.057(2) 0.0492(19) -0.0089(16) -0.0008(15) -0.0081(15)
C9 0.069(3) 0.104(3) 0.0415(19) -0.030(2) 0.0020(18) -0.014(2)
C10 0.082(3) 0.110(3) 0.045(2) -0.056(3) -0.0114(19) 0.017(2)
C11 0.115(4) 0.062(2) 0.075(3) -0.038(2) -0.024(3) 0.025(2)
C12 0.075(2) 0.050(2) 0.053(2) -0.0143(18) -0.0022(18) -0.0014(16)
C13 0.0453(18) 0.0452(18) 0.070(2) -0.0173(15) -0.0125(16) -0.0030(15)
C14 0.0482(19) 0.0409(17) 0.0559(19) -0.0146(15) -0.0163(15) -0.0074(14)
C15 0.053(2) 0.066(2) 0.061(2) -0.0161(18) -0.0111(17) -0.0123(18)
C16 0.093(3) 0.097(3) 0.058(2) -0.046(3) -0.010(2) -0.001(2)
C17 0.123(4) 0.090(3) 0.064(3) -0.048(3) -0.035(3) 0.013(2)
C18 0.086(3) 0.072(3) 0.086(3) -0.014(2) -0.048(3) 0.000(2)
C19 0.051(2) 0.064(2) 0.070(2) -0.0184(18) -0.0192(18) -0.0073(18)
C20 0.0330(16) 0.0493(17) 0.0436(16) -0.0112(14) -0.0061(13) 0.0009(13)
C21 0.0438(18) 0.054(2) 0.061(2) -0.0180(16) 0.0014(15) 0.0038(16)
C22 0.055(2) 0.049(2) 0.073(2) -0.0116(17) -0.0039(18) 0.0097(17)
C23 0.0437(19) 0.053(2) 0.070(2) -0.0004(16) -0.0088(17) -0.0004(17)
C24 0.0327(17) 0.073(2) 0.068(2) -0.0128(17) -0.0013(15) 0.0051(18)
C25 0.0412(18) 0.061(2) 0.0567(19) -0.0175(16) -0.0034(15) 0.0114(16)
Cl1 0.0650(6) 0.0415(4) 0.0815(6) -0.0173(4) -0.0152(5) 0.0066(4)
Cl2 0.0340(4) 0.0797(6) 0.0649(5) 0.0063(4) -0.0071(4) -0.0047(4)
O1 0.0304(10) 0.0503(12) 0.0515(12) -0.0122(9) -0.0082(9) 0.0028(9)
S1 0.0355(4) 0.0484(4) 0.0464(4) -0.0117(3) -0.0062(3) 0.0047(3)
Sn1 0.03092(12) 0.04049(12) 0.03830(12) -0.00709(8) -0.00347(8) 0.00064(8)

loop_
_atom_type_symbol
_atom_type_description
_atom_type_scat_dispersion_real
_atom_type_scat_dispersion_imag
_atom_type_scat_source
C C 0.0033 0.0016 'International Tables Vol C Tables 4.2.6.8 and 6.1.1.4'
H H 0.0000 0.0000 'International Tables Vol C Tables 4.2.6.8 and 6.1.1.4'
O O 0.0106 0.0060 'International Tables Vol C Tables 4.2.6.8 and 6.1.1.4'
S S 0.1246 0.1234 'International Tables Vol C Tables 4.2.6.8 and 6.1.1.4'
Cl Cl 0.1484 0.1585 'International Tables Vol C Tables 4.2.6.8 and 6.1.1.4'
Sn Sn -0.6537 1.4246 'International Tables Vol C Tables 4.2.6.8 and 6.1.1.4'

loop_
_geom_angle_atom_site_label_1
_geom_angle_atom_site_label_2
_geom_angle_atom_site_label_3
_geom_angle_site_symmetry_1
_geom_angle_site_symmetry_3
_geom_angle
_geom_angle_publ_flag
C2 C1 C6 . . 120.8(3) ?
C2 C1 H1A . . 119.6 ?
C6 C1 H1A . . 119.6 ?
C1 C2 C3 . . 120.4(3) ?
C1 C2 H2A . . 119.8 ?
C3 C2 H2A . . 119.8 ?
C4 C3 C2 . . 119.8(3) ?
C4 C3 H3A . . 120.1 ?
C2 C3 H3A . . 120.1 ?
C3 C4 C5 . . 120.0(3) ?
C3 C4 H4A . . 120.0 ?
C5 C4 H4A . . 120.0 ?
C4 C5 C6 . . 120.9(3) ?
C4 C5 H5A . . 119.5 ?
C6 C5 H5A . . 119.5 ?
C5 C6 C1 . . 118.1(3) ?
C5 C6 Sn1 . . 122.5(2) ?
C1 C6 Sn1 . . 119.4(2) ?
C12 C7 C8 . . 118.6(3) ?
C12 C7 Sn1 . . 120.1(2) ?
C8 C7 Sn1 . . 121.3(2) ?
C9 C8 C7 . . 120.5(3) ?
C9 C8 H8A . . 119.8 ?
C7 C8 H8A . . 119.8 ?
C10 C9 C8 . . 119.9(3) ?
C10 C9 H9A . . 120.0 ?
C8 C9 H9A . . 120.0 ?
C11 C10 C9 . . 120.4(3) ?
C11 C10 H10A . . 119.8 ?
C9 C10 H10A . . 119.8 ?
C10 C11 C12 . . 120.0(4) ?
C10 C11 H11A . . 120.0 ?
C12 C11 H11A . . 120.0 ?
C7 C12 C11 . . 120.5(3) ?
C7 C12 H12A . . 119.7 ?
C11 C12 H12A . . 119.7 ?
C14 C13 S1 . . 114.6(2) ?
C14 C13 H13A . . 108.6 ?
S1 C13 H13A . . 108.6 ?
C14 C13 H13B . . 108.6 ?
S1 C13 H13B . . 108.6 ?
H13A C13 H13B . . 107.6 ?
C19 C14 C15 . . 118.8(3) ?
C19 C14 C13 . . 121.0(3) ?
C15 C14 C13 . . 120.2(3) ?
C14 C15 C16 . . 120.4(3) ?
C14 C15 H15A . . 119.8 ?
C16 C15 H15A . . 119.8 ?
C17 C16 C15 . . 119.8(4) ?
C17 C16 H16A . . 120.1 ?
C15 C16 H16A . . 120.1 ?
C18 C17 C16 . . 120.3(4) ?
C18 C17 H17A . . 119.9 ?
C16 C17 H17A . . 119.9 ?
C17 C18 C19 . . 120.7(4) ?
C17 C18 H18A . . 119.6 ?
C19 C18 H18A . . 119.6 ?
C14 C19 C18 . . 120.0(4) ?
C14 C19 H19A . . 120.0 ?
C18 C19 H19A . . 120.0 ?
C21 C20 C25 . . 121.3(3) ?
C21 C20 S1 . . 121.5(2) ?
C25 C20 S1 . . 117.2(2) ?
C20 C21 C22 . . 119.0(3) ?
C20 C21 H21A . . 120.5 ?
C22 C21 H21A . . 120.5 ?
C23 C22 C21 . . 120.2(3) ?
C23 C22 H22A . . 119.9 ?
C21 C22 H22A . . 119.9 ?
C24 C23 C22 . . 119.8(3) ?
C24 C23 H23A . . 120.1 ?
C22 C23 H23A . . 120.1 ?
C25 C24 C23 . . 121.2(3) ?
C25 C24 H24A . . 119.4 ?
C23 C24 H24A . . 119.4 ?
C24 C25 C20 . . 118.5(3) ?
C24 C25 H25A . . 120.7 ?
C20 C25 H25A . . 120.7 ?
S1 O1 Sn1 . . 127.97(11) ?
O1 S1 C20 . . 104.46(13) ?
O1 S1 C13 . . 105.54(13) ?
C20 S1 C13 . . 98.91(14) ?
C7 Sn1 C6 . . 126.64(11) ?
C7 Sn1 O1 . . 82.35(9) ?
C6 Sn1 O1 . . 89.84(9) ?
C7 Sn1 Cl1 . . 116.24(8) ?
C6 Sn1 Cl1 . . 115.33(8) ?
O1 Sn1 Cl1 . . 84.46(6) ?
C7 Sn1 Cl2 . . 94.39(8) ?
C6 Sn1 Cl2 . . 97.34(8) ?
O1 Sn1 Cl2 . . 172.69(5) ?
Cl1 Sn1 Cl2 . . 91.18(4) ?

loop_
_geom_bond_atom_site_label_1
_geom_bond_atom_site_label_2
_geom_bond_site_symmetry_2
_geom_bond_distance
_geom_bond_publ_flag
C1 C2 . 1.373(4) ?
C1 C6 . 1.391(4) ?
C1 H1A . 0.9300 ?
C2 C3 . 1.378(4) ?
C2 H2A . 0.9300 ?
C3 C4 . 1.372(4) ?
C3 H3A . 0.9300 ?
C4 C5 . 1.382(4) ?
C4 H4A . 0.9300 ?
C5 C6 . 1.390(4) ?
C5 H5A . 0.9300 ?
C6 Sn1 . 2.127(3) ?
C7 C12 . 1.373(4) ?
C7 C8 . 1.386(4) ?
C7 Sn1 . 2.114(3) ?
C8 C9 . 1.380(5) ?
C8 H8A . 0.9300 ?
C9 C10 . 1.365(5) ?
C9 H9A . 0.9300 ?
C10 C11 . 1.360(5) ?
C10 H10A . 0.9300 ?
C11 C12 . 1.387(5) ?
C11 H11A . 0.9300 ?
C12 H12A . 0.9300 ?
C13 C14 . 1.487(4) ?
C13 S1 . 1.831(3) ?
C13 H13A . 0.9700 ?
C13 H13B . 0.9700 ?
C14 C19 . 1.383(4) ?
C14 C15 . 1.383(4) ?
C15 C16 . 1.389(5) ?
C15 H15A . 0.9300 ?
C16 C17 . 1.368(6) ?
C16 H16A . 0.9300 ?
C17 C18 . 1.355(6) ?
C17 H17A . 0.9300 ?
C18 C19 . 1.386(5) ?
C18 H18A . 0.9300 ?
C19 H19A . 0.9300 ?
C20 C21 . 1.376(4) ?
C20 C25 . 1.385(4) ?
C20 S1 . 1.780(3) ?
C21 C22 . 1.384(4) ?
C21 H21A . 0.9300 ?
C22 C23 . 1.376(4) ?
C22 H22A . 0.9300 ?
C23 C24 . 1.375(5) ?
C23 H23A . 0.9300 ?
C24 C25 . 1.370(4) ?
C24 H24A . 0.9300 ?
C25 H25A . 0.9300 ?
Cl1 Sn1 . 2.3410(13) ?
Cl2 Sn1 . 2.4567(14) ?
O1 S1 . 1.525(2) ?
O1 Sn1 . 2.331(2) ?
